data_7213175
loop_
_publ_author_name
'Hodgson, David M.'
'Gibbs, Andrew R.'
'Drew, Michael G. B.'

_publ_section_title
;
 Mechanism and applications of lithium amide-induced asymmetric
 rearrangements of 4-substituted and 4,4-disubstituted cyclopentene oxides
 to cyclopentenols
;
_journal_issue 24
_journal_name_full 'Journal of the Chemical Society, Perkin Transactions 1'
_journal_page_first 3579
_journal_paper_doi 10.1039/a907522d
_journal_year 1999
_chemical_formula_sum 'C21 H26 N2 O8'
_chemical_formula_weight 434.44
_chemical_name_systematic
;
 ?
;
_space_group_IT_number 5
_symmetry_cell_setting monoclinic
_symmetry_space_group_name_Hall 'C 2y'
_symmetry_space_group_name_H-M 'C 1 2 1'
_atom_sites_solution_hydrogens geom
_atom_sites_solution_primary direct
_atom_sites_solution_secondary difmap
_audit_creation_method SHELXL-97
_cell_angle_alpha 90.00
_cell_angle_beta 98.240(10)
_cell_angle_gamma 90.00
_cell_formula_units_Z 4
_cell_length_a 37.76(4)
_cell_length_b 5.740(6)
_cell_length_c 10.910(12)
_cell_measurement_reflns_used all
_cell_measurement_temperature 293(2)
_cell_volume 2340(4)
_computing_cell_refinement XDS
_computing_data_collection 'XDS (Kabsch, 1991)'
_computing_data_reduction XDS
_computing_molecular_graphics PLATON(Spek,1994)
_computing_structure_refinement 'SHELXL-93 (Sheldrick, 1993)'
_computing_structure_solution 'SHELXS-86 (Sheldrick, 1990)'
_diffrn_ambient_temperature 293(2)
_diffrn_measurement_device 'Marresearch Image Plate'
_diffrn_measurement_method '95 frames at 2^o intervals, counting time 2 min.'
_diffrn_radiation_monochromator graphite
_diffrn_radiation_source 'fine-focus sealed tube'
_diffrn_radiation_type MoK\a
_diffrn_radiation_wavelength 0.71073
_diffrn_reflns_av_R_equivalents 0.0215
_diffrn_reflns_av_sigmaI/netI 0.0251
_diffrn_reflns_limit_h_max 44
_diffrn_reflns_limit_h_min 0
_diffrn_reflns_limit_k_max 6
_diffrn_reflns_limit_k_min -4
_diffrn_reflns_limit_l_max 4
_diffrn_reflns_limit_l_min -5
_diffrn_reflns_number 1367
_diffrn_reflns_theta_max 24.99
_diffrn_reflns_theta_min 2.67
_exptl_absorpt_coefficient_mu 0.095
_exptl_absorpt_correction_type none
_exptl_crystal_density_diffrn 1.233
_exptl_crystal_density_method 'not measured'
_exptl_crystal_F_000 920
_exptl_crystal_size_max 0.25
_exptl_crystal_size_mid 0.25
_exptl_crystal_size_min 0.20
_refine_diff_density_max 0.263
_refine_diff_density_min -0.301
_refine_diff_density_rms 0.070
_refine_ls_abs_structure_details 'Flack H D (1983), Acta Cryst. A39, 876-881'
_refine_ls_abs_structure_Flack 1(3)
_refine_ls_extinction_coef 0.111(14)
_refine_ls_extinction_expression Fc^*^=kFc[1+0.001xFc^2^\l^3^/sin(2\q)]^-1/4^
_refine_ls_extinction_method SHELXL
_refine_ls_goodness_of_fit_ref 1.012
_refine_ls_hydrogen_treatment mixed
_refine_ls_matrix_type full
_refine_ls_number_parameters 285
_refine_ls_number_reflns 1361
_refine_ls_number_restraints 37
_refine_ls_restrained_S_all 0.997
_refine_ls_R_factor_all 0.0923
_refine_ls_R_factor_gt 0.0737
_refine_ls_shift/su_max 0.014
_refine_ls_shift/su_mean 0.002
_refine_ls_structure_factor_coef Fsqd
_refine_ls_weighting_details 'w=1/[\s^2^(Fo^2^)+(0.1922P)^2^+0.0000P] where P=(Fo^2^+2Fc^2^)/3'
_refine_ls_weighting_scheme calc
_refine_ls_wR_factor_gt 0.1831
_refine_ls_wR_factor_ref 0.2048
_reflns_number_gt 1071
_reflns_number_total 1361
_reflns_threshold_expression >2sigma(I)
_cod_data_source_file 907522dsup1.cif
_cod_data_source_block 1
_cod_depositor_comments
;
The following automatic conversions were performed:

'_refine_ls_weighting_scheme' value 'calc
w=1/[\s^2^(Fo^2^)+(0.1922P)^2^+0.0000P] where P=(Fo^2^+2Fc^2^)/3' was
changed to 'calc'. New tag '_refine_ls_weighting_details' was
created. The value of the new tag was set to
'w=1/[\s^2^(Fo^2^)+(0.1922P)^2^+0.0000P] where P=(Fo^2^+2Fc^2^)/3'.

Automatic conversion script
Id: cif_fix_values 3143 2015-03-26 13:38:13Z robertas 
;
_cod_original_sg_symbol_H-M C2
_cod_database_code 7213175

loop_
_symmetry_equiv_pos_as_xyz
'x, y, z'
'-x, y, -z'
'x+1/2, y+1/2, z'
'-x+1/2, y+1/2, -z'

loop_
_atom_site_label
_atom_site_type_symbol
_atom_site_fract_x
_atom_site_fract_y
_atom_site_fract_z
_atom_site_U_iso_or_equiv
_atom_site_adp_type
_atom_site_occupancy
_atom_site_calc_flag
_atom_site_refinement_flags
C1 C 0.27693(16) 0.2062(14) 0.2306(12) 0.065(6) Uani 1 d U
C2 C 0.25012(17) 0.0996(13) 0.1526(14) 0.069(6) Uani 1 d U
H2 H 0.2551 -0.0321 0.1085 0.083 Uiso 1 calc R
C3 C 0.21471(16) 0.1892(13) 0.1388(13) 0.057(5) Uani 1 d U
C4 C 0.20779(18) 0.3820(13) 0.2138(14) 0.073(5) Uani 1 d U
H4 H 0.1848 0.4432 0.2094 0.088 Uiso 1 calc R
C5 C 0.23592(17) 0.4765(12) 0.2931(13) 0.066(5) Uani 1 d U
C6 C 0.27183(17) 0.3984(12) 0.3042(14) 0.064(5) Uani 1 d U
H6 H 0.2904 0.4693 0.3561 0.077 Uiso 1 calc R
N51 N 0.22924(17) 0.6814(12) 0.3729(12) 0.091(6) Uani 1 d .
O52 O 0.19763(15) 0.7236(13) 0.3830(12) 0.130(6) Uani 1 d .
O53 O 0.25525(17) 0.7963(10) 0.4189(12) 0.106(5) Uani 1 d .
N11 N 0.31403(18) 0.1078(15) 0.2424(13) 0.087(6) Uani 1 d .
O12 O 0.33861(13) 0.2171(11) 0.2998(11) 0.110(5) Uani 1 d .
O13 O 0.31724(15) -0.0867(14) 0.1934(12) 0.116(5) Uani 1 d .
C31 C 0.18731(19) 0.0747(15) 0.0464(16) 0.095(7) Uani 1 d .
O32 O 0.19286(13) -0.1006(11) -0.0126(11) 0.101(5) Uani 1 d .
O33 O 0.15560(11) 0.1973(8) 0.0304(9) 0.070(4) Uani 1 d .
C34 C 0.12735(16) 0.1098(13) -0.0700(14) 0.070(7) Uani 1 d .
H34A H 0.1386 0.0200 -0.1291 0.084 Uiso 1 calc R
H34B H 0.1153 0.2416 -0.1135 0.084 Uiso 1 calc R
C35 C 0.09961(17) -0.0428(12) -0.0180(13) 0.054(7) Uani 1 d .
C36 C 0.07327(19) -0.1196(15) -0.1322(15) 0.083(7) Uani 1 d .
H36A H 0.0620 0.0185 -0.1713 0.099 Uiso 1 calc R
H36B H 0.0869 -0.1917 -0.1910 0.099 Uiso 1 calc R
C37 C 0.0439(2) -0.2893(19) -0.1070(16) 0.112(8) Uani 1 d .
H37A H 0.0278 -0.2105 -0.0586 0.135 Uiso 1 calc R
H37B H 0.0547 -0.4188 -0.0582 0.135 Uiso 1 calc R
C38 C 0.0214(3) -0.387(3) -0.230(2) 0.147(9) Uani 1 d .
H38A H 0.0099 -0.2586 -0.2781 0.176 Uiso 1 calc R
H38B H 0.0373 -0.4641 -0.2794 0.176 Uiso 1 calc R
C39 C -0.0069(4) -0.558(3) -0.200(3) 0.231(16) Uani 1 d .
H39A H 0.0042 -0.6783 -0.1464 0.277 Uiso 1 calc R
H39B H -0.0187 -0.6271 -0.2751 0.277 Uiso 1 calc R
H39C H -0.0242 -0.4776 -0.1591 0.277 Uiso 1 calc R
C41 C 0.1177(3) -0.2453(18) 0.052(2) 0.092(14) Uani 1 d .
H41 H 0.1284 -0.3665 0.0146 0.111 Uiso 1 calc R
C42 C 0.1169(3) -0.2348(19) 0.176(3) 0.101(14) Uani 1 d .
H42 H 0.1264 -0.3490 0.2313 0.121 Uiso 1 calc R
C43 C 0.0983(2) -0.0100(14) 0.2133(19) 0.081(9) Uani 1 d .
C44 C 0.08222(19) 0.0868(15) 0.0893(16) 0.072(7) Uani 1 d .
H44A H 0.0868 0.2529 0.0865 0.086 Uiso 1 calc R
H44B H 0.0565 0.0630 0.0769 0.086 Uiso 1 calc R
O45 O 0.12355(16) 0.1443(12) 0.2844(13) 0.102(7) Uani 1 d .
O46 O 0.07077(19) -0.0569(19) 0.2879(18) 0.105(8) Uani 1 d .
C47 C 0.1101(3) 0.2006(19) 0.402(2) 0.110(8) Uani 1 d .
H47 H 0.0964 0.3462 0.3932 0.131 Uiso 1 calc R
C48 C 0.0852(4) -0.006(3) 0.411(3) 0.102(14) Uani 1 d .
H48 H 0.0999 -0.1384 0.4439 0.123 Uiso 1 calc R
C49 C 0.1434(4) 0.229(3) 0.498(2) 0.145(11) Uani 1 d .
H49A H 0.1506 0.0797 0.5322 0.174 Uiso 1 calc R
H49B H 0.1381 0.3310 0.5625 0.174 Uiso 1 calc R
H49C H 0.1624 0.2945 0.4589 0.174 Uiso 1 calc R
C50 C 0.0565(4) 0.036(4) 0.499(3) 0.195(12) Uani 1 d .
H50A H 0.0414 0.1648 0.4680 0.234 Uiso 1 calc R
H50B H 0.0681 0.0713 0.5806 0.234 Uiso 1 calc R
H50C H 0.0421 -0.1012 0.5009 0.234 Uiso 1 calc R

loop_
_atom_site_aniso_label
_atom_site_aniso_U_11
_atom_site_aniso_U_22
_atom_site_aniso_U_33
_atom_site_aniso_U_23
_atom_site_aniso_U_13
_atom_site_aniso_U_12
C1 0.056(3) 0.077(4) 0.060(18) -0.016(6) -0.001(5) 0.001(3)
C2 0.076(4) 0.070(4) 0.065(19) 0.005(6) 0.023(6) 0.008(3)
C3 0.061(3) 0.073(4) 0.037(15) -0.018(6) 0.005(5) -0.004(3)
C4 0.065(3) 0.070(4) 0.087(17) -0.010(6) 0.018(5) -0.001(3)
C5 0.075(4) 0.059(3) 0.062(17) -0.015(6) 0.000(6) 0.005(3)
C6 0.069(3) 0.066(4) 0.056(17) 0.000(7) 0.008(5) 0.002(3)
N51 0.091(4) 0.068(3) 0.11(2) -0.026(6) 0.009(6) 0.007(3)
O52 0.090(3) 0.126(5) 0.172(18) -0.072(8) 0.007(5) 0.023(3)
O53 0.109(4) 0.074(3) 0.132(17) -0.021(5) 0.010(5) -0.019(3)
N11 0.076(4) 0.104(6) 0.082(19) 0.016(7) 0.014(6) 0.019(4)
O12 0.063(3) 0.113(5) 0.150(16) 0.004(6) -0.002(4) 0.007(3)
O13 0.100(3) 0.121(5) 0.123(17) -0.045(7) 0.003(5) 0.040(4)
C31 0.068(4) 0.078(5) 0.14(2) -0.012(8) 0.038(7) -0.003(3)
O32 0.082(3) 0.092(4) 0.129(15) -0.046(6) 0.014(5) -0.001(3)
O33 0.067(2) 0.066(2) 0.076(12) -0.016(4) 0.007(4) -0.0070(19)
C34 0.065(3) 0.068(4) 0.07(2) 0.001(6) -0.003(6) -0.013(3)
C35 0.067(4) 0.066(4) 0.03(2) 0.002(6) -0.004(6) -0.002(3)
C36 0.077(4) 0.080(4) 0.09(2) -0.018(8) -0.011(6) -0.018(3)
C37 0.087(5) 0.106(7) 0.14(3) 0.027(10) -0.011(7) -0.030(5)
C38 0.129(8) 0.191(14) 0.11(3) -0.007(15) -0.032(11) -0.085(9)
C39 0.140(8) 0.195(16) 0.36(5) -0.09(2) 0.048(15) -0.089(10)
C41 0.081(5) 0.055(4) 0.14(4) -0.003(10) 0.025(13) -0.008(3)
C42 0.067(4) 0.066(5) 0.17(4) 0.032(12) 0.018(12) 0.000(3)
C43 0.067(4) 0.067(4) 0.10(3) 0.005(8) -0.022(7) -0.007(3)
C44 0.069(4) 0.075(4) 0.07(2) 0.002(8) 0.015(7) 0.001(3)
O45 0.084(4) 0.107(5) 0.11(2) 0.008(7) -0.013(6) -0.018(3)
O46 0.088(4) 0.151(7) 0.08(3) 0.001(9) 0.021(6) -0.019(4)
C47 0.112(7) 0.094(6) 0.12(3) 0.008(10) 0.014(12) 0.013(5)
C48 0.132(10) 0.118(9) 0.07(5) 0.013(13) 0.052(15) 0.005(7)
C49 0.181(13) 0.165(13) 0.08(4) -0.046(18) 0.002(16) -0.013(11)
C50 0.179(11) 0.219(18) 0.20(4) 0.00(2) 0.080(15) -0.011(13)

loop_
_atom_type_symbol
_atom_type_description
_atom_type_scat_dispersion_real
_atom_type_scat_dispersion_imag
_atom_type_scat_source
C C 0.0033 0.0016 'International Tables Vol C Tables 4.2.6.8 and 6.1.1.4'
H H 0.0000 0.0000 'International Tables Vol C Tables 4.2.6.8 and 6.1.1.4'
N N 0.0061 0.0033 'International Tables Vol C Tables 4.2.6.8 and 6.1.1.4'
O O 0.0106 0.0060 'International Tables Vol C Tables 4.2.6.8 and 6.1.1.4'

loop_
_geom_angle_atom_site_label_1
_geom_angle_atom_site_label_2
_geom_angle_atom_site_label_3
_geom_angle
C6 C1 C2 124.1(7)
C6 C1 N11 116.9(9)
C2 C1 N11 118.9(9)
C1 C2 C3 120.3(9)
C4 C3 C2 117.9(10)
C4 C3 C31 124.4(7)
C2 C3 C31 117.6(9)
C5 C4 C3 118.6(6)
C4 C5 C6 124.7(9)
C4 C5 N51 119.4(6)
C6 C5 N51 115.8(9)
C1 C6 C5 114.2(9)
O53 N51 O52 125.6(9)
O53 N51 C5 117.7(6)
O52 N51 C5 116.6(8)
O12 N11 O13 124.5(7)
O12 N11 C1 119.0(9)
O13 N11 C1 116.5(9)
O32 C31 O33 124.2(11)
O32 C31 C3 124.2(7)
O33 C31 C3 111.5(8)
C31 O33 C34 115.8(8)
O33 C34 C35 111.9(11)
C41 C35 C34 110.3(6)
C41 C35 C36 112.6(9)
C34 C35 C36 105.0(11)
C41 C35 C44 100.9(13)
C34 C35 C44 112.1(7)
C36 C35 C44 116.0(6)
C37 C36 C35 115.9(12)
C36 C37 C38 112.8(13)
C39 C38 C37 110.7(16)
C42 C41 C35 113.7(13)
C41 C42 C43 112.1(19)
O45 C43 O46 106.6(15)
O45 C43 C44 114.0(8)
O46 C43 C44 110.2(9)
O45 C43 C42 111.4(9)
O46 C43 C42 112.7(9)
C44 C43 C42 102.0(17)
C43 C44 C35 109.2(8)
C43 O45 C47 108.6(10)
C48 O46 C43 106.8(11)
O45 C47 C48 100.4(15)
O45 C47 C49 105.5(11)
C48 C47 C49 119.5(17)
O46 C48 C47 105(2)
O46 C48 C50 114.0(16)
C47 C48 C50 114.3(16)

loop_
_geom_bond_atom_site_label_1
_geom_bond_atom_site_label_2
_geom_bond_distance
C1 C6 1.395(15)
C1 C2 1.369(14)
C1 N11 1.499(9)
C2 C3 1.420(9)
C3 C4 1.423(14)
C3 C31 1.489(16)
C4 C5 1.381(14)
C5 C6 1.417(9)
C5 N51 1.506(14)
N51 O53 1.229(10)
N51 O52 1.238(8)
N11 O12 1.217(12)
N11 O13 1.251(13)
C31 O32 1.228(13)
C31 O33 1.378(9)
O33 C34 1.502(14)
C34 C35 1.535(11)
C35 C41 1.502(19)
C35 C36 1.543(18)
C35 C44 1.605(19)
C36 C37 1.531(11)
C37 C38 1.58(2)
C38 C39 1.523(17)
C41 C42 1.35(3)
C42 C43 1.552(16)
C43 O45 1.443(14)
C43 O46 1.44(2)
C43 C44 1.51(2)
O45 C47 1.48(2)
O46 C48 1.41(3)
C47 C48 1.52(2)
C47 C49 1.52(2)
C48 C50 1.56(3)

loop_
_geom_torsion_atom_site_label_1
_geom_torsion_atom_site_label_2
_geom_torsion_atom_site_label_3
_geom_torsion_atom_site_label_4
_geom_torsion
C6 C1 C2 C3 3(2)
N11 C1 C2 C3 -179.7(10)
C1 C2 C3 C4 -3.9(18)
C1 C2 C3 C31 176.1(10)
C2 C3 C4 C5 1.9(16)
C31 C3 C4 C5 -178.0(10)
C3 C4 C5 C6 1.4(18)
C3 C4 C5 N51 179.7(10)
C2 C1 C6 C5 0.5(18)
N11 C1 C6 C5 -177.2(9)
C4 C5 C6 C1 -2.6(18)
N51 C5 C6 C1 179.0(11)
C4 C5 N51 O53 -162.6(11)
C6 C5 N51 O53 15.9(16)
C4 C5 N51 O52 15.1(17)
C6 C5 N51 O52 -166.4(12)
C6 C1 N11 O12 -10.8(17)
C2 C1 N11 O12 171.4(11)
C6 C1 N11 O13 167.9(12)
C2 C1 N11 O13 -10.0(17)
C4 C3 C31 O32 -175.3(13)
C2 C3 C31 O32 4.8(19)
C4 C3 C31 O33 8.1(16)
C2 C3 C31 O33 -171.8(10)
O32 C31 O33 C34 -2.4(17)
C3 C31 O33 C34 174.1(8)
C31 O33 C34 C35 98.7(10)
O33 C34 C35 C41 -57.6(14)
O33 C34 C35 C36 -179.2(6)
O33 C34 C35 C44 54.0(10)
C41 C35 C36 C37 56.0(12)
C34 C35 C36 C37 176.1(8)
C44 C35 C36 C37 -59.5(10)
C35 C36 C37 C38 -172.0(9)
C36 C37 C38 C39 178.8(11)
C34 C35 C41 C42 111.6(13)
C36 C35 C41 C42 -131.4(13)
C44 C35 C41 C42 -7.1(14)
C35 C41 C42 C43 -1.7(17)
C41 C42 C43 O45 -111.7(19)
C41 C42 C43 O46 128.5(15)
C41 C42 C43 C44 10.3(13)
O45 C43 C44 C35 105.9(10)
O46 C43 C44 C35 -134.3(9)
C42 C43 C44 C35 -14.3(7)
C41 C35 C44 C43 13.6(8)
C34 C35 C44 C43 -103.8(9)
C36 C35 C44 C43 135.5(8)
O46 C43 O45 C47 -2.7(12)
C44 C43 O45 C47 119.2(12)
C42 C43 O45 C47 -126.0(15)
O45 C43 O46 C48 -20.2(13)
C44 C43 O46 C48 -144.5(12)
C42 C43 O46 C48 102.3(18)
C43 O45 C47 C48 22.2(14)
C43 O45 C47 C49 146.9(10)
C43 O46 C48 C47 34.5(13)
C43 O46 C48 C50 160.2(14)
O45 C47 C48 O46 -34.4(13)
C49 C47 C48 O46 -148.9(15)
O45 C47 C48 C50 -159.9(19)
C49 C47 C48 C50 86(2)
